data_7109547
loop_
_publ_author_name
'Tim Schulz'
'Christian Farber'
'Michael Leibold'
'Clemens Bruhn'
'Wolfgang Baumann'
'Detlef Selent'
'Timo Porsch'
'Max C. Holthausen'
'Ulrich Siemeling'

_publ_section_title
;
 Carbonylation of the simplest persistent diaminocarbene
;
_journal_name_full Chem.Commun.
_journal_page_first 6834
_journal_paper_doi 10.1039/c3cc42888e
_journal_volume 49
_journal_year 2013
_chemical_formula_moiety 'C33 H72 Cl3 Li3 N12 O3'
_chemical_formula_sum 'C33 H72 Cl3 Li3 N12 O3'
_chemical_formula_weight 812.20
_chemical_name_systematic
;
?
;
_space_group_IT_number 15
_symmetry_cell_setting monoclinic
_symmetry_Int_Tables_number 15
_symmetry_space_group_name_Hall '-C 2yc'
_symmetry_space_group_name_H-M 'C 1 2/c 1'
_atom_sites_solution_hydrogens geom
_atom_sites_solution_primary direct
_atom_sites_solution_secondary difmap
_audit_creation_method SHELXL-97
_cell_angle_alpha 90.00
_cell_angle_beta 125.025(6)
_cell_angle_gamma 90.00
_cell_formula_units_Z 4
_cell_length_a 23.776(3)
_cell_length_b 13.2356(13)
_cell_length_c 18.2673(18)
_cell_measurement_reflns_used 8663
_cell_measurement_temperature 150(2)
_cell_measurement_theta_max 25.53
_cell_measurement_theta_min 1.86
_cell_volume 4707.5(9)
_computing_structure_refinement 'SHELXL-97 (Sheldrick, 1997)'
_computing_structure_solution 'SHELXS-97 (Sheldrick, 1990)'
_diffrn_ambient_temperature 150(2)
_diffrn_detector 'image plate (34 cm diameter)'
_diffrn_detector_area_resol_mean 6.67
_diffrn_detector_type STOE
_diffrn_measured_fraction_theta_full 0.998
_diffrn_measured_fraction_theta_max 0.998
_diffrn_measurement_details ' 162 frames, detector distance = 135 mm'
_diffrn_measurement_device '2-circle goniometer'
_diffrn_measurement_device_type 'STOE IPDS 2'
_diffrn_measurement_method 'rotation method'
_diffrn_radiation_collimation '0.5 mm diameter, multiple pinhole'
_diffrn_radiation_monochromator 'plane graphite'
_diffrn_radiation_polarisn_norm 0
_diffrn_radiation_type 'Mo K\a'
_diffrn_radiation_wavelength 0.71073
_diffrn_reflns_av_R_equivalents 0.0548
_diffrn_reflns_av_sigmaI/netI 0.0549
_diffrn_reflns_limit_h_max 28
_diffrn_reflns_limit_h_min -25
_diffrn_reflns_limit_k_max 15
_diffrn_reflns_limit_k_min -15
_diffrn_reflns_limit_l_max 21
_diffrn_reflns_limit_l_min -21
_diffrn_reflns_number 13441
_diffrn_reflns_theta_full 25.00
_diffrn_reflns_theta_max 25.00
_diffrn_reflns_theta_min 1.86
_diffrn_source 'sealed X-ray tube, 12 x 0.4 mm long-fine focus'
_diffrn_source_current 30
_diffrn_source_power 1.50
_diffrn_source_voltage 50
_diffrn_standards_decay_% 0
_exptl_absorpt_coefficient_mu 0.238
_exptl_absorpt_correction_T_max 0.9841
_exptl_absorpt_correction_T_min 0.9534
_exptl_absorpt_correction_type integration
_exptl_absorpt_process_details 'X-red ver. 1.31 (Stoe & Cie. 2005)'
_exptl_crystal_colour orange
_exptl_crystal_density_diffrn 1.146
_exptl_crystal_density_method 'not measured'
_exptl_crystal_description block
_exptl_crystal_F_000 1752
_exptl_crystal_size_max 0.28
_exptl_crystal_size_mid 0.12
_exptl_crystal_size_min 0.10
_refine_diff_density_max 0.147
_refine_diff_density_min -0.197
_refine_diff_density_rms 0.030
_refine_ls_extinction_method none
_refine_ls_goodness_of_fit_ref 0.887
_refine_ls_hydrogen_treatment constr
_refine_ls_matrix_type full
_refine_ls_number_parameters 258
_refine_ls_number_reflns 4142
_refine_ls_number_restraints 0
_refine_ls_restrained_S_all 0.887
_refine_ls_R_factor_all 0.0741
_refine_ls_R_factor_gt 0.0414
_refine_ls_shift/su_max 0.000
_refine_ls_shift/su_mean 0.000
_refine_ls_structure_factor_coef Fsqd
_refine_ls_weighting_details 'calc w=1/[\s^2^(Fo^2^)+(0.0415P)^2^+0.0000P] where P=(Fo^2^+2Fc^2^)/3'
_refine_ls_weighting_scheme calc
_refine_ls_wR_factor_gt 0.0767
_refine_ls_wR_factor_ref 0.0838
_reflns_number_gt 2676
_reflns_number_total 4142
_reflns_threshold_expression >2sigma(I)
_cod_data_source_file c3cc42888e.txt
_cod_data_source_block i1103
_cod_original_cell_volume 4707.4(8)
_cod_original_sg_symbol_H-M 'C 2/c'
_cod_database_code 7109547

loop_
_symmetry_equiv_pos_as_xyz
'x, y, z'
'-x, y, -z+1/2'
'x+1/2, y+1/2, z'
'-x+1/2, y+1/2, -z+1/2'
'-x, -y, -z'
'x, -y, z-1/2'
'-x+1/2, -y+1/2, -z'
'x+1/2, -y+1/2, z-1/2'

loop_
_atom_site_label
_atom_site_type_symbol
_atom_site_fract_x
_atom_site_fract_y
_atom_site_fract_z
_atom_site_U_iso_or_equiv
_atom_site_adp_type
_atom_site_occupancy
_atom_site_symmetry_multiplicity
_atom_site_calc_flag
_atom_site_refinement_flags
C1 C 0.44230(9) -0.23554(12) 0.68031(13) 0.0376(4) Uani 1 1 d .
C2 C 0.5000 -0.18277(16) 0.7500 0.0341(6) Uani 1 2 d S
C3 C 0.43288(11) -0.35517(16) 0.77712(15) 0.0573(6) Uani 1 1 d .
H3A H 0.4464 -0.2955 0.8155 0.069 Uiso 1 1 calc R
H3B H 0.4695 -0.4059 0.8068 0.069 Uiso 1 1 calc R
H3C H 0.3905 -0.3835 0.7659 0.069 Uiso 1 1 calc R
C4 C 0.38642(12) -0.40316(15) 0.62306(17) 0.0672(7) Uani 1 1 d .
H4A H 0.3899 -0.3857 0.5737 0.081 Uiso 1 1 calc R
H4B H 0.3379 -0.4062 0.6011 0.081 Uiso 1 1 calc R
H4C H 0.4079 -0.4691 0.6476 0.081 Uiso 1 1 calc R
C5 C 0.43136(11) -0.12607(15) 0.56471(15) 0.0563(5) Uani 1 1 d .
H5C H 0.4117 -0.1401 0.5017 0.068 Uiso 1 1 calc R
H5B H 0.4813 -0.1349 0.6002 0.068 Uiso 1 1 calc R
H5A H 0.4206 -0.0565 0.5709 0.068 Uiso 1 1 calc R
C6 C 0.32757(10) -0.19900(18) 0.54417(16) 0.0667(6) Uani 1 1 d .
H6A H 0.3132 -0.2218 0.5821 0.080 Uiso 1 1 calc R
H6B H 0.3102 -0.2460 0.4941 0.080 Uiso 1 1 calc R
H6C H 0.3090 -0.1314 0.5210 0.080 Uiso 1 1 calc R
C7 C 0.31523(9) 0.16045(11) 0.69354(13) 0.0360(4) Uani 1 1 d .
C8 C 0.40875(9) 0.24633(13) 0.82865(14) 0.0406(4) Uani 1 1 d .
C9 C 0.38639(8) 0.17800(12) 0.75857(13) 0.0364(4) Uani 1 1 d .
C10 C 0.19615(9) 0.19219(15) 0.64882(15) 0.0519(5) Uani 1 1 d .
H10A H 0.1663 0.1328 0.6307 0.062 Uiso 1 1 calc R
H10B H 0.1911 0.2220 0.5962 0.062 Uiso 1 1 calc R
H10C H 0.1831 0.2420 0.6763 0.062 Uiso 1 1 calc R
C11 C 0.28479(11) 0.13630(16) 0.80113(15) 0.0527(5) Uani 1 1 d .
H11A H 0.2895 0.1983 0.8335 0.063 Uiso 1 1 calc R
H11B H 0.3282 0.0988 0.8345 0.063 Uiso 1 1 calc R
H11C H 0.2482 0.0944 0.7947 0.063 Uiso 1 1 calc R
C12 C 0.23923(12) 0.05907(17) 0.55740(16) 0.0656(6) Uani 1 1 d .
H12C H 0.2558 0.0109 0.5331 0.079 Uiso 1 1 calc R
H12B H 0.1967 0.0905 0.5082 0.079 Uiso 1 1 calc R
H12A H 0.2304 0.0235 0.5969 0.079 Uiso 1 1 calc R
C13 C 0.32720(12) 0.17092(18) 0.56914(16) 0.0622(6) Uani 1 1 d .
H13A H 0.3572 0.1167 0.5738 0.075 Uiso 1 1 calc R
H13B H 0.3549 0.2306 0.6015 0.075 Uiso 1 1 calc R
H13C H 0.2936 0.1882 0.5061 0.075 Uiso 1 1 calc R
C14 C 0.32685(12) 0.38348(14) 0.73725(18) 0.0645(7) Uani 1 1 d .
H14A H 0.2787 0.3715 0.7144 0.077 Uiso 1 1 calc R
H14B H 0.3352 0.3593 0.6936 0.077 Uiso 1 1 calc R
H14C H 0.3367 0.4560 0.7472 0.077 Uiso 1 1 calc R
C15 C 0.37198(14) 0.36991(17) 0.8957(2) 0.0775(7) Uani 1 1 d .
H15A H 0.3949 0.4358 0.9130 0.093 Uiso 1 1 calc R
H15B H 0.3969 0.3233 0.9464 0.093 Uiso 1 1 calc R
H15C H 0.3247 0.3777 0.8781 0.093 Uiso 1 1 calc R
C16 C 0.50376(12) 0.1374(2) 0.93985(17) 0.0766(7) Uani 1 1 d .
H16A H 0.5328 0.1245 0.9187 0.092 Uiso 1 1 calc R
H16B H 0.4682 0.0852 0.9166 0.092 Uiso 1 1 calc R
H16C H 0.5320 0.1361 1.0053 0.092 Uiso 1 1 calc R
C17 C 0.51627(13) 0.3232(2) 0.9536(2) 0.0934(9) Uani 1 1 d .
H17A H 0.4933 0.3847 0.9193 0.112 Uiso 1 1 calc R
H18B H 0.5591 0.3135 0.9582 0.112 Uiso 1 1 calc R
H18C H 0.5266 0.3296 1.0136 0.112 Uiso 1 1 calc R
Li1 Li 0.43131(15) -0.0125(2) 0.7500(2) 0.0440(7) Uani 1 1 d .
Li2 Li 0.5000 0.1984(3) 0.7500 0.0455(11) Uani 1 2 d S
N1 N 0.42142(8) -0.32648(11) 0.69286(11) 0.0474(4) Uani 1 1 d .
N2 N 0.40228(8) -0.19569(11) 0.59651(11) 0.0466(4) Uani 1 1 d .
N3 N 0.26767(7) 0.16195(11) 0.71341(11) 0.0411(4) Uani 1 1 d .
N4 N 0.29112(8) 0.13702(12) 0.60803(11) 0.0463(4) Uani 1 1 d .
N5 N 0.37105(8) 0.32978(11) 0.82078(12) 0.0518(4) Uani 1 1 d .
N6 N 0.47131(8) 0.23650(13) 0.90835(12) 0.0580(5) Uani 1 1 d .
O1 O 0.5000 -0.08021(11) 0.7500 0.0373(4) Uani 1 2 d S
O2 O 0.43266(6) 0.12785(8) 0.75066(9) 0.0410(3) Uani 1 1 d .
Cl1 Cl 0.35358(3) -0.09909(4) 0.76144(5) 0.0791(2) Uani 1 1 d .
Cl2 Cl 0.5000 0.37013(6) 0.7500 0.0920(4) Uani 1 2 d S

loop_
_atom_site_aniso_label
_atom_site_aniso_U_11
_atom_site_aniso_U_22
_atom_site_aniso_U_33
_atom_site_aniso_U_23
_atom_site_aniso_U_13
_atom_site_aniso_U_12
C1 0.0349(10) 0.0334(8) 0.0489(13) -0.0013(8) 0.0267(10) -0.0003(7)
C2 0.0331(13) 0.0295(11) 0.0430(17) 0.000 0.0238(13) 0.000
C3 0.0628(13) 0.0511(11) 0.0705(16) -0.0014(11) 0.0455(13) -0.0145(10)
C4 0.0764(16) 0.0479(11) 0.0759(18) -0.0170(12) 0.0428(15) -0.0219(11)
C5 0.0605(14) 0.0549(11) 0.0474(14) 0.0068(10) 0.0274(12) -0.0010(10)
C6 0.0389(12) 0.0744(15) 0.0645(17) -0.0036(12) 0.0166(11) 0.0017(10)
C7 0.0364(10) 0.0303(8) 0.0471(13) -0.0010(8) 0.0274(9) 0.0005(7)
C8 0.0306(10) 0.0422(9) 0.0529(13) -0.0040(9) 0.0262(10) -0.0022(7)
C9 0.0342(10) 0.0309(8) 0.0505(13) 0.0017(8) 0.0280(9) 0.0018(7)
C10 0.0359(11) 0.0602(12) 0.0608(15) -0.0010(10) 0.0284(11) 0.0019(9)
C11 0.0472(12) 0.0646(11) 0.0573(15) -0.0006(11) 0.0365(11) -0.0070(10)
C12 0.0599(14) 0.0647(13) 0.0629(17) -0.0234(12) 0.0298(13) -0.0054(11)
C13 0.0604(14) 0.0812(14) 0.0587(15) 0.0131(12) 0.0422(13) 0.0166(11)
C14 0.0586(14) 0.0340(10) 0.098(2) 0.0007(11) 0.0427(14) 0.0054(9)
C15 0.0934(19) 0.0601(13) 0.105(2) -0.0260(14) 0.0721(18) -0.0045(12)
C16 0.0526(14) 0.117(2) 0.0614(17) 0.0242(15) 0.0332(13) 0.0363(14)
C17 0.0534(15) 0.138(2) 0.076(2) -0.0459(18) 0.0294(14) -0.0332(16)
Li1 0.0415(17) 0.0348(14) 0.062(2) 0.0028(14) 0.0335(17) 0.0027(12)
Li2 0.040(2) 0.037(2) 0.066(3) 0.000 0.035(2) 0.000
N1 0.0512(10) 0.0393(8) 0.0523(11) -0.0068(7) 0.0300(9) -0.0148(7)
N2 0.0356(9) 0.0480(9) 0.0450(11) 0.0019(8) 0.0167(8) -0.0027(7)
N3 0.0308(8) 0.0501(8) 0.0448(10) -0.0012(7) 0.0231(8) -0.0011(6)
N4 0.0402(9) 0.0552(9) 0.0471(11) -0.0053(8) 0.0272(8) -0.0009(7)
N5 0.0514(10) 0.0386(8) 0.0702(13) -0.0102(8) 0.0376(10) 0.0011(7)
N6 0.0375(10) 0.0769(12) 0.0527(12) -0.0105(9) 0.0218(9) -0.0003(9)
O1 0.0364(9) 0.0277(8) 0.0499(12) 0.000 0.0260(9) 0.000
O2 0.0356(7) 0.0349(6) 0.0622(9) -0.0005(6) 0.0338(7) 0.0034(5)
Cl1 0.0823(4) 0.0506(3) 0.1436(7) 0.0163(3) 0.0878(5) 0.0039(3)
Cl2 0.1328(9) 0.0360(4) 0.1662(11) 0.000 0.1203(9) 0.000

loop_
_atom_type_symbol
_atom_type_description
_atom_type_scat_dispersion_real
_atom_type_scat_dispersion_imag
_atom_type_scat_source
C C 0.0033 0.0016 'International Tables Vol C Tables 4.2.6.8 and 6.1.1.4'
H H 0.0000 0.0000 'International Tables Vol C Tables 4.2.6.8 and 6.1.1.4'
Li Li -0.0003 0.0001 'International Tables Vol C Tables 4.2.6.8 and 6.1.1.4'
N N 0.0061 0.0033 'International Tables Vol C Tables 4.2.6.8 and 6.1.1.4'
O O 0.0106 0.0060 'International Tables Vol C Tables 4.2.6.8 and 6.1.1.4'
Cl Cl 0.1484 0.1585 'International Tables Vol C Tables 4.2.6.8 and 6.1.1.4'

loop_
_geom_angle_atom_site_label_1
_geom_angle_atom_site_label_2
_geom_angle_atom_site_label_3
_geom_angle
_geom_angle_site_symmetry_1
_geom_angle_site_symmetry_3
N2 C1 N1 116.21(16) . .
N2 C1 C2 120.88(15) . .
N1 C1 C2 122.85(17) . .
O1 C2 C1 119.71(10) . 2_656
O1 C2 C1 119.71(10) . .
C1 C2 C1 120.6(2) 2_656 .
O1 C2 Li1 35.92(6) . 2_656
C1 C2 Li1 97.72(10) 2_656 2_656
C1 C2 Li1 131.94(12) . 2_656
O1 C2 Li1 35.93(6) . .
C1 C2 Li1 131.94(12) 2_656 .
C1 C2 Li1 97.72(10) . .
Li1 C2 Li1 71.85(13) 2_656 .
N1 C3 H3A 109.5 . .
N1 C3 H3B 109.5 . .
H3A C3 H3B 109.5 . .
N1 C3 H3C 109.5 . .
H3A C3 H3C 109.5 . .
H3B C3 H3C 109.5 . .
N1 C4 H4A 109.5 . .
N1 C4 H4B 109.5 . .
H4A C4 H4B 109.5 . .
N1 C4 H4C 109.5 . .
H4A C4 H4C 109.5 . .
H4B C4 H4C 109.5 . .
N2 C5 H5C 109.5 . .
N2 C5 H5B 109.5 . .
H5C C5 H5B 109.5 . .
N2 C5 H5A 109.5 . .
H5C C5 H5A 109.5 . .
H5B C5 H5A 109.5 . .
N2 C6 H6A 109.5 . .
N2 C6 H6B 109.5 . .
H6A C6 H6B 109.5 . .
N2 C6 H6C 109.5 . .
H6A C6 H6C 109.5 . .
H6B C6 H6C 109.5 . .
N4 C7 N3 116.14(15) . .
N4 C7 C9 120.92(14) . .
N3 C7 C9 122.89(17) . .
N6 C8 N5 115.68(17) . .
N6 C8 C9 121.56(15) . .
N5 C8 C9 122.69(17) . .
O2 C9 C8 120.42(15) . .
O2 C9 C7 118.57(15) . .
C8 C9 C7 121.00(14) . .
O2 C9 Li1 36.03(9) . .
C8 C9 Li1 132.98(14) . .
C7 C9 Li1 96.68(12) . .
N3 C10 H10A 109.5 . .
N3 C10 H10B 109.5 . .
H10A C10 H10B 109.5 . .
N3 C10 H10C 109.5 . .
H10A C10 H10C 109.5 . .
H10B C10 H10C 109.5 . .
N3 C11 H11A 109.5 . .
N3 C11 H11B 109.5 . .
H11A C11 H11B 109.5 . .
N3 C11 H11C 109.5 . .
H11A C11 H11C 109.5 . .
H11B C11 H11C 109.5 . .
N4 C12 H12C 109.5 . .
N4 C12 H12B 109.5 . .
H12C C12 H12B 109.5 . .
N4 C12 H12A 109.5 . .
H12C C12 H12A 109.5 . .
H12B C12 H12A 109.5 . .
N4 C13 H13A 109.5 . .
N4 C13 H13B 109.5 . .
H13A C13 H13B 109.5 . .
N4 C13 H13C 109.5 . .
H13A C13 H13C 109.5 . .
H13B C13 H13C 109.5 . .
N5 C14 H14A 109.5 . .
N5 C14 H14B 109.5 . .
H14A C14 H14B 109.5 . .
N5 C14 H14C 109.5 . .
H14A C14 H14C 109.5 . .
H14B C14 H14C 109.5 . .
N5 C15 H15A 109.5 . .
N5 C15 H15B 109.5 . .
H15A C15 H15B 109.5 . .
N5 C15 H15C 109.5 . .
H15A C15 H15C 109.5 . .
H15B C15 H15C 109.5 . .
N6 C16 H16A 109.5 . .
N6 C16 H16B 109.5 . .
H16A C16 H16B 109.5 . .
N6 C16 H16C 109.5 . .
H16A C16 H16C 109.5 . .
H16B C16 H16C 109.5 . .
N6 C17 H17A 109.5 . .
N6 C17 H18B 109.5 . .
H17A C17 H18B 109.5 . .
N6 C17 H18C 109.5 . .
H17A C17 H18C 109.5 . .
H18B C17 H18C 109.5 . .
O2 Li1 O1 117.99(15) . .
O2 Li1 Cl1 120.88(14) . .
O1 Li1 Cl1 120.92(14) . .
O2 Li1 C9 25.54(6) . .
O1 Li1 C9 143.35(14) . .
Cl1 Li1 C9 95.33(10) . .
O2 Li1 C2 143.30(14) . .
O1 Li1 C2 25.31(6) . .
Cl1 Li1 C2 95.69(10) . .
C9 Li1 C2 168.44(12) . .
O2 Li1 Li2 29.56(7) . .
O1 Li1 Li2 88.43(11) . .
Cl1 Li1 Li2 150.27(12) . .
C9 Li1 Li2 55.04(7) . .
C2 Li1 Li2 113.74(10) . .
O2 Li1 Li1 89.22(9) . 2_656
O1 Li1 Li1 28.76(9) . 2_656
Cl1 Li1 Li1 149.50(7) . 2_656
C9 Li1 Li1 114.64(6) . 2_656
C2 Li1 Li1 54.07(6) . 2_656
Li2 Li1 Li1 59.67(6) . 2_656
O2 Li2 O2 119.7(2) . 2_656
O2 Li2 Cl2 120.15(11) . .
O2 Li2 Cl2 120.15(11) 2_656 .
O2 Li2 Li1 90.18(15) . 2_656
O2 Li2 Li1 29.52(9) 2_656 2_656
Cl2 Li2 Li1 149.67(6) . 2_656
O2 Li2 Li1 29.52(9) . .
O2 Li2 Li1 90.19(15) 2_656 .
Cl2 Li2 Li1 149.67(6) . .
Li1 Li2 Li1 60.66(12) 2_656 .
C1 N1 C3 122.80(16) . .
C1 N1 C4 122.97(17) . .
C3 N1 C4 114.23(16) . .
C1 N2 C6 121.89(16) . .
C1 N2 C5 120.50(15) . .
C6 N2 C5 115.84(17) . .
C7 N3 C11 122.55(15) . .
C7 N3 C10 122.92(16) . .
C11 N3 C10 114.50(14) . .
C7 N4 C12 122.45(16) . .
C7 N4 C13 120.75(16) . .
C12 N4 C13 115.25(18) . .
C8 N5 C14 122.61(17) . .
C8 N5 C15 122.5(2) . .
C14 N5 C15 114.93(18) . .
C8 N6 C17 121.7(2) . .
C8 N6 C16 120.74(18) . .
C17 N6 C16 115.7(2) . .
C2 O1 Li1 118.77(9) . 2_656
C2 O1 Li1 118.77(9) . .
Li1 O1 Li1 122.47(19) 2_656 .
C9 O2 Li1 118.43(13) . .
C9 O2 Li2 120.46(14) . .
Li1 O2 Li2 120.92(14) . .

loop_
_geom_bond_atom_site_label_1
_geom_bond_atom_site_label_2
_geom_bond_distance
_geom_bond_site_symmetry_2
C1 N2 1.362(2) .
C1 N1 1.370(2) .
C1 C2 1.409(2) .
C2 O1 1.357(3) .
C2 C1 1.409(2) 2_656
C2 Li1 2.783(3) 2_656
C2 Li1 2.783(3) .
C3 N1 1.451(3) .
C3 H3A 0.9800 .
C3 H3B 0.9800 .
C3 H3C 0.9800 .
C4 N1 1.460(3) .
C4 H4A 0.9800 .
C4 H4B 0.9800 .
C4 H4C 0.9800 .
C5 N2 1.458(2) .
C5 H5C 0.9800 .
C5 H5B 0.9800 .
C5 H5A 0.9800 .
C6 N2 1.457(2) .
C6 H6A 0.9800 .
C6 H6B 0.9800 .
C6 H6C 0.9800 .
C7 N4 1.355(2) .
C7 N3 1.372(2) .
C7 C9 1.421(2) .
C8 N6 1.365(2) .
C8 N5 1.377(2) .
C8 C9 1.399(3) .
C9 O2 1.3617(18) .
C9 Li1 2.777(3) .
C10 N3 1.463(2) .
C10 H10A 0.9800 .
C10 H10B 0.9800 .
C10 H10C 0.9800 .
C11 N3 1.449(3) .
C11 H11A 0.9800 .
C11 H11B 0.9800 .
C11 H11C 0.9800 .
C12 N4 1.460(3) .
C12 H12C 0.9800 .
C12 H12B 0.9800 .
C12 H12A 0.9800 .
C13 N4 1.463(2) .
C13 H13A 0.9800 .
C13 H13B 0.9800 .
C13 H13C 0.9800 .
C14 N5 1.448(3) .
C14 H14A 0.9800 .
C14 H14B 0.9800 .
C14 H14C 0.9800 .
C15 N5 1.456(3) .
C15 H15A 0.9800 .
C15 H15B 0.9800 .
C15 H15C 0.9800 .
C16 N6 1.462(3) .
C16 H16A 0.9800 .
C16 H16B 0.9800 .
C16 H16C 0.9800 .
C17 N6 1.459(3) .
C17 H17A 0.9800 .
C17 H18B 0.9800 .
C17 H18C 0.9800 .
Li1 O2 1.857(3) .
Li1 O1 1.863(3) .
Li1 Cl1 2.284(3) .
Li1 Li2 3.234(4) .
Li1 Li1 3.266(5) 2_656
Li2 O2 1.859(2) .
Li2 O2 1.859(2) 2_656
Li2 Cl2 2.273(4) .
Li2 Li1 3.234(4) 2_656
O1 Li1 1.863(3) 2_656
